data_7033168
loop_
_publ_author_name
'Ewing, S. J.'
'Vaqueiro, P.'

_publ_section_title
;
 Structural complexity in indium selenides prepared using bicyclic amines
 as structure-directing agents.
;
_journal_issue 4
_journal_name_full 'Dalton transactions (Cambridge, England : 2003)'
_journal_page_first 1592
_journal_page_last 1600
_journal_paper_doi 10.1039/c4dt02819h
_journal_volume 44
_journal_year 2015
_chemical_formula_moiety 'C42 H84 In10 N14 Se21'
_chemical_formula_sum 'C42 H84 In10 N14 Se21'
_chemical_formula_weight 3591.59
_space_group_IT_number 14
_symmetry_cell_setting monoclinic
_symmetry_space_group_name_Hall '-P 2ybc'
_symmetry_space_group_name_H-M 'P 1 21/c 1'
_atom_sites_solution_hydrogens difmap
_atom_sites_solution_primary other
_cell_angle_alpha 90
_cell_angle_beta 91.201(3)
_cell_angle_gamma 90
_cell_formula_units_Z 4
_cell_length_a 35.936(3)
_cell_length_b 21.7994(15)
_cell_length_c 10.4921(7)
_cell_measurement_reflns_used 0
_cell_measurement_temperature 100
_cell_measurement_theta_max 0
_cell_measurement_theta_min 0
_cell_volume 8217.5(10)
_computing_cell_refinement 'Apex2 (Bruker AXS, 2006)'
_computing_data_collection 'Apex2 (Bruker AXS, 2006)'
_computing_data_reduction 'Apex2 (Bruker AXS, 2006)'
_computing_molecular_graphics 'CAMERON (Watkin et al., 1996)'
_computing_publication_material 'CRYSTALS (Betteridge et al., 2003)'
_computing_structure_refinement 'CRYSTALS (Betteridge et al., 2003)'
_computing_structure_solution 'Superflip (Palatinus & Chapuis, 2007)'
_diffrn_ambient_temperature 100
_diffrn_measured_fraction_theta_full 0.999
_diffrn_measured_fraction_theta_max 0.993
_diffrn_measurement_device Area
_diffrn_measurement_device_type 'Bruker Kappa Apex2'
_diffrn_measurement_method \w/2\q
_diffrn_radiation_monochromator graphite
_diffrn_radiation_type 'Mo K\a'
_diffrn_radiation_wavelength 0.71073
_diffrn_reflns_av_R_equivalents 0.093
_diffrn_reflns_limit_h_max 44
_diffrn_reflns_limit_h_min -44
_diffrn_reflns_limit_k_max 27
_diffrn_reflns_limit_k_min 0
_diffrn_reflns_limit_l_max 13
_diffrn_reflns_limit_l_min 0
_diffrn_reflns_number 16685
_diffrn_reflns_theta_full 25.849
_diffrn_reflns_theta_max 26.377
_diffrn_reflns_theta_min 1.093
_diffrn_standards_number 0
_exptl_absorpt_coefficient_mu 12.092
_exptl_absorpt_correction_T_max 0.62
_exptl_absorpt_correction_T_min 0.49
_exptl_absorpt_correction_type multi-scan
_exptl_absorpt_process_details 'SADABS (Siemens, 1996)'
_exptl_crystal_colour brown
_exptl_crystal_density_diffrn 2.903
_exptl_crystal_density_method 'not measured'
_exptl_crystal_description block
_exptl_crystal_F_000 6552
_exptl_crystal_size_max 0.060
_exptl_crystal_size_mid 0.040
_exptl_crystal_size_min 0.040
_refine_diff_density_max 7.20
_refine_diff_density_min -1.90
_refine_ls_extinction_method None
_refine_ls_goodness_of_fit_ref 1.1126
_refine_ls_hydrogen_treatment noref
_refine_ls_matrix_type full
_refine_ls_number_parameters 504
_refine_ls_number_reflns 9790
_refine_ls_number_restraints 0
_refine_ls_R_factor_all 0.1222
_refine_ls_R_factor_gt 0.0807
_refine_ls_shift/su_max 0.0007614
_refine_ls_shift/su_mean 0.0000424
_refine_ls_structure_factor_coef F
_refine_ls_weighting_details
;
 Method, part 1, Chebychev polynomial, (Watkin, 1994, Prince, 1982) 
 [weight] = 1.0/[A~0~*T~0~(x)+A~1~*T~1~(x) ... +A~n-1~]*T~n-1~(x)] 
 where A~i~ are the Chebychev coefficients listed below and x= Fcalc/Fmax 
 Method = Robust Weighting (Prince, 1982) 
 W = [weight] * [1-(deltaF/6*sigmaF)^2^]^2^ 
 A~i~ are: 
 0.856 0.863 0.537 
;
_refine_ls_weighting_scheme calc
_refine_ls_wR_factor_all 0.0999
_refine_ls_wR_factor_gt 0.0767
_refine_ls_wR_factor_ref 0.0721
_reflns_limit_h_max 44
_reflns_limit_h_min -44
_reflns_limit_k_max 27
_reflns_limit_k_min 0
_reflns_limit_l_max 13
_reflns_limit_l_min 0
_reflns_number_gt 11192
_reflns_number_total 16685
_reflns_threshold_expression I>2.0\s(I)
_oxford_diffrn_Wilson_B_factor 1.13
_oxford_diffrn_Wilson_scale 6285.30
_oxford_refine_ls_r_factor_ref 0.0690
_oxford_refine_ls_scale 0.01604(3)
_oxford_reflns_number_all 16623
_oxford_reflns_threshold_expression_ref I>3.0\s(I)
_cod_data_source_file c4dt02819h2.cif
_cod_data_source_block 1
_cod_depositor_comments
;
The following automatic conversions were performed:

'_atom_sites_solution_primary' value 'Other' changed to 'other'
according to
/usr/data/users/saulius/crontab/automatic-downloads/rss-feeds/RSC/lib/dictionaries/cif_core.dic
dictionary named 'cif_core.dic' version 2.4.2 from 2011-04-26.

Automatic conversion script
Id: cif_fix_values 2935 2014-11-11 08:27:57Z andrius 

 Adding full bibliography for 7033166--7033170.cif.
;
_cod_original_cell_volume 8217.4(10)
_cod_original_sg_symbol_H-M 'P 21/c '
_cod_database_code 7033168

loop_
_symmetry_equiv_pos_as_xyz
x,y,z
-x,-y,-z
x,-y+1/2,z+1/2
-x,y+1/2,-z+1/2

loop_
_atom_site_label
_atom_site_type_symbol
_atom_site_fract_x
_atom_site_fract_y
_atom_site_fract_z
_atom_site_U_iso_or_equiv
_atom_site_occupancy
_atom_site_adp_type
N49 N 0.4976(8) 0.8368(13) 0.479(3) 0.073(7) 1.0000 Uiso
C50 C 0.4902(10) 0.8740(18) 0.365(4) 0.078(9) 1.0000 Uiso
C51 C 0.4836(8) 0.8363(14) 0.257(3) 0.056(7) 1.0000 Uiso
N52 N 0.4984(9) 0.7750(15) 0.284(3) 0.083(8) 1.0000 Uiso
C53 C 0.5433(8) 0.7958(13) 0.369(3) 0.052(6) 1.0000 Uiso
C54 C 0.5326(12) 0.820(2) 0.475(4) 0.094(12) 1.0000 Uiso
C55 C 0.4744(10) 0.7885(18) 0.487(4) 0.079(10) 1.0000 Uiso
C56 C 0.4774(10) 0.7471(17) 0.381(4) 0.077(9) 1.0000 Uiso
N1 N 0.6115(5) 0.3430(8) 0.2009(16) 0.027(3) 1.0000 Uiso
C2 C 0.6246(6) 0.4052(10) 0.182(2) 0.030(4) 1.0000 Uiso
C3 C 0.6669(5) 0.4122(9) 0.2209(19) 0.028(4) 1.0000 Uiso
N4 N 0.6822(4) 0.3469(6) 0.2325(13) 0.017(3) 1.0000 Uiso
C5 C 0.6651(5) 0.3164(9) 0.3459(19) 0.027(4) 1.0000 Uiso
C6 C 0.6220(6) 0.3236(10) 0.333(2) 0.031(4) 1.0000 Uiso
C7 C 0.6304(5) 0.3024(9) 0.1079(18) 0.025(4) 1.0000 Uiso
C8 C 0.6736(6) 0.3147(10) 0.112(2) 0.033(5) 1.0000 Uiso
N9 N 0.7592(4) 0.3439(7) 0.2895(13) 0.018(3) 1.0000 Uiso
C10 C 0.7700(5) 0.4052(8) 0.3290(16) 0.019(3) 1.0000 Uiso
C11 C 0.8099(5) 0.4073(8) 0.3793(17) 0.020(4) 1.0000 Uiso
N12 N 0.8261(4) 0.3441(6) 0.3587(13) 0.014(3) 1.0000 Uiso
C13 C 0.8241(5) 0.3266(8) 0.2183(17) 0.020(4) 1.0000 Uiso
C14 C 0.7832(5) 0.3235(8) 0.1828(16) 0.018(3) 1.0000 Uiso
C15 C 0.7639(5) 0.3016(8) 0.3973(17) 0.021(4) 1.0000 Uiso
C16 C 0.8060(4) 0.2967(7) 0.4347(16) 0.016(3) 1.0000 Uiso
N17 N 0.8991(4) 0.3485(6) 0.4344(13) 0.017(3) 1.0000 Uiso
C18 C 0.9157(5) 0.4125(8) 0.4230(17) 0.022(4) 1.0000 Uiso
C19 C 0.9571(5) 0.4108(8) 0.4482(16) 0.018(3) 1.0000 Uiso
N20 N 0.9677(4) 0.3475(6) 0.4911(13) 0.017(3) 1.0000 Uiso
C21 C 0.9459(5) 0.3306(9) 0.6052(19) 0.027(4) 1.0000 Uiso
C22 C 0.9047(4) 0.3252(7) 0.5659(15) 0.015(3) 1.0000 Uiso
C23 C 0.9198(4) 0.3080(7) 0.3461(14) 0.010(3) 1.0000 Uiso
C24 C 0.9606(6) 0.3015(9) 0.3848(19) 0.029(4) 1.0000 Uiso
N25 N 0.8888(4) 0.6549(7) 0.4198(13) 0.018(3) 1.0000 Uiso
C26 C 0.9081(5) 0.6852(8) 0.3139(17) 0.023(4) 1.0000 Uiso
C27 C 0.9509(5) 0.6789(8) 0.3281(17) 0.022(4) 1.0000 Uiso
N28 N 0.9587(4) 0.6548(7) 0.4601(14) 0.023(3) 1.0000 Uiso
C29 C 0.9412(5) 0.6964(9) 0.5548(19) 0.028(4) 1.0000 Uiso
C30 C 0.8983(5) 0.6882(9) 0.5430(18) 0.025(4) 1.0000 Uiso
C31 C 0.9020(4) 0.5903(7) 0.4297(15) 0.015(3) 1.0000 Uiso
C32 C 0.9442(4) 0.5913(7) 0.4689(14) 0.009(3) 1.0000 Uiso
N33 N 0.7470(4) 0.6610(7) 0.3070(15) 0.023(3) 1.0000 Uiso
C34 C 0.7666(5) 0.7045(9) 0.2292(18) 0.026(4) 1.0000 Uiso
C35 C 0.8084(5) 0.7042(8) 0.2560(16) 0.018(3) 1.0000 Uiso
N36 N 0.8165(4) 0.6609(6) 0.3654(13) 0.017(3) 1.0000 Uiso
C37 C 0.7945(5) 0.6832(8) 0.4743(17) 0.022(4) 1.0000 Uiso
C38 C 0.7524(4) 0.6759(7) 0.4440(15) 0.014(3) 1.0000 Uiso
C39 C 0.7633(5) 0.5985(9) 0.2825(18) 0.026(4) 1.0000 Uiso
C40 C 0.8046(5) 0.5975(9) 0.3288(17) 0.022(4) 1.0000 Uiso
N41 N 0.6739(4) 0.6537(7) 0.2209(15) 0.025(3) 1.0000 Uiso
C42 C 0.6503(6) 0.6944(10) 0.299(2) 0.037(5) 1.0000 Uiso
C43 C 0.6119(8) 0.6992(14) 0.220(3) 0.061(7) 1.0000 Uiso
N44 N 0.6095(5) 0.6503(9) 0.1171(17) 0.036(4) 1.0000 Uiso
C45 C 0.6365(6) 0.6664(11) 0.023(2) 0.039(5) 1.0000 Uiso
C46 C 0.6755(6) 0.6756(10) 0.086(2) 0.037(5) 1.0000 Uiso
C47 C 0.6587(5) 0.5892(9) 0.2203(18) 0.024(4) 1.0000 Uiso
C48 C 0.6184(6) 0.5918(10) 0.171(2) 0.035(5) 1.0000 Uiso
In1 In 0.96662(3) 0.41543(5) 1.00458(10) 0.0113 1.0000 Uani
In2 In 0.92541(3) 0.57902(5) 0.92064(10) 0.0133 1.0000 Uani
In3 In 0.86650(3) 0.42632(5) 0.88866(10) 0.0119 1.0000 Uani
In4 In 0.82024(3) 0.57558(5) 0.90047(10) 0.0117 1.0000 Uani
In5 In 0.75979(3) 0.41090(5) 0.77835(11) 0.0135 1.0000 Uani
In6 In 0.71587(3) 0.57921(5) 0.76980(10) 0.0133 1.0000 Uani
In7 In 0.65592(3) 0.41652(5) 0.72550(11) 0.0153 1.0000 Uani
In8 In 0.61937(3) 0.57501(6) 0.63082(11) 0.0172 1.0000 Uani
In9 In 0.55654(3) 0.44976(6) 0.74494(12) 0.0197 1.0000 Uani
In10 In 0.52660(3) 0.55582(6) 0.42571(12) 0.0188 1.0000 Uani
Se11 Se 0.98228(4) 0.64691(7) 0.88647(16) 0.0167 1.0000 Uani
Se12 Se 0.87194(4) 0.65508(7) 0.93816(17) 0.0177 1.0000 Uani
Se13 Se 0.90838(4) 0.49710(7) 0.75041(14) 0.0129 1.0000 Uani
Se14 Se 0.94159(4) 0.51392(7) 1.13296(14) 0.0127 1.0000 Uani
Se15 Se 0.99334(4) 0.46962(7) 0.80609(15) 0.0140 1.0000 Uani
Se16 Se 0.91122(4) 0.34486(7) 0.97999(16) 0.0153 1.0000 Uani
Se17 Se 0.83561(4) 0.48936(7) 1.06272(15) 0.0149 1.0000 Uani
Se18 Se 0.82090(4) 0.35427(7) 0.77101(15) 0.0142 1.0000 Uani
Se19 Se 0.82192(4) 0.52840(7) 0.66958(15) 0.0133 1.0000 Uani
Se20 Se 0.76166(4) 0.64085(7) 0.90445(16) 0.0161 1.0000 Uani
Se21 Se 0.75698(4) 0.50869(7) 0.62016(14) 0.0133 1.0000 Uani
Se22 Se 0.74251(4) 0.46558(8) 0.98702(15) 0.0154 1.0000 Uani
Se23 Se 0.68134(4) 0.49599(7) 0.91251(15) 0.0139 1.0000 Uani
Se24 Se 0.70850(5) 0.33750(8) 0.71050(18) 0.0211 1.0000 Uani
Se25 Se 0.67163(5) 0.65487(8) 0.66704(18) 0.0201 1.0000 Uani
Se26 Se 0.65589(5) 0.48578(8) 0.53052(16) 0.0205 1.0000 Uani
Se27 Se 0.59846(5) 0.35602(8) 0.78325(18) 0.0223 1.0000 Uani
Se28 Se 0.59266(5) 0.53911(9) 0.84178(17) 0.0218 1.0000 Uani
Se29 Se 0.48826(5) 0.44523(9) 0.81309(17) 0.0242 1.0000 Uani
Se30 Se 0.54364(5) 0.44389(8) 0.49474(16) 0.0198 1.0000 Uani
Se31 Se 0.56977(5) 0.63791(8) 0.51124(18) 0.0228 1.0000 Uani
H501 H 0.5098 0.9036 0.3481 0.0980 1.0000 Uiso
H502 H 0.4667 0.8992 0.3766 0.0980 1.0000 Uiso
H511 H 0.4963 0.8516 0.1768 0.0650 1.0000 Uiso
H512 H 0.4575 0.8301 0.2307 0.0650 1.0000 Uiso
H561 H 0.4855 0.7082 0.4091 0.1110 1.0000 Uiso
H562 H 0.4506 0.7423 0.3473 0.1110 1.0000 Uiso
H21 H 0.6204 0.4177 0.0957 0.0330 1.0000 Uiso
H22 H 0.6096 0.4328 0.2380 0.0330 1.0000 Uiso
H31 H 0.6799 0.4363 0.1558 0.0310 1.0000 Uiso
H32 H 0.6699 0.4355 0.3023 0.0310 1.0000 Uiso
H51 H 0.6742 0.3346 0.4244 0.0310 1.0000 Uiso
H52 H 0.6718 0.2727 0.3453 0.0310 1.0000 Uiso
H61 H 0.6134 0.3535 0.3946 0.0410 1.0000 Uiso
H62 H 0.6102 0.2837 0.3533 0.0410 1.0000 Uiso
H71 H 0.6212 0.3111 0.0220 0.0370 1.0000 Uiso
H72 H 0.6267 0.2601 0.1285 0.0370 1.0000 Uiso
H81 H 0.6813 0.3399 0.0374 0.0330 1.0000 Uiso
H82 H 0.6878 0.2760 0.1065 0.0330 1.0000 Uiso
H101 H 0.7673 0.4329 0.2542 0.0210 1.0000 Uiso
H102 H 0.7534 0.4206 0.3940 0.0210 1.0000 Uiso
H111 H 0.8238 0.4376 0.3299 0.0260 1.0000 Uiso
H112 H 0.8104 0.4182 0.4669 0.0260 1.0000 Uiso
H131 H 0.8363 0.3583 0.1686 0.0240 1.0000 Uiso
H132 H 0.8361 0.2879 0.2056 0.0240 1.0000 Uiso
H141 H 0.7776 0.3497 0.1071 0.0289 1.0000 Uiso
H142 H 0.7764 0.2810 0.1558 0.0290 1.0000 Uiso
H151 H 0.7496 0.3154 0.4679 0.0360 1.0000 Uiso
H152 H 0.7553 0.2604 0.3715 0.0360 1.0000 Uiso
H161 H 0.8083 0.3077 0.5257 0.0190 1.0000 Uiso
H162 H 0.8150 0.2571 0.4202 0.0190 1.0000 Uiso
H181 H 0.9033 0.4372 0.4902 0.0221 1.0000 Uiso
H182 H 0.9091 0.4293 0.3416 0.0220 1.0000 Uiso
H191 H 0.9640 0.4401 0.5130 0.0190 1.0000 Uiso
H192 H 0.9694 0.4202 0.3690 0.0189 1.0000 Uiso
H211 H 0.9492 0.3600 0.6733 0.0360 1.0000 Uiso
H212 H 0.9545 0.2898 0.6393 0.0360 1.0000 Uiso
H221 H 0.8896 0.3496 0.6239 0.0230 1.0000 Uiso
H222 H 0.8962 0.2826 0.5701 0.0230 1.0000 Uiso
H231 H 0.9181 0.3260 0.2576 0.0120 1.0000 Uiso
H232 H 0.9081 0.2682 0.3420 0.0120 1.0000 Uiso
H241 H 0.9769 0.3115 0.3140 0.0250 1.0000 Uiso
H242 H 0.9658 0.2608 0.4144 0.0250 1.0000 Uiso
H261 H 0.9027 0.7293 0.3140 0.0321 1.0000 Uiso
H262 H 0.9004 0.6679 0.2331 0.0320 1.0000 Uiso
H271 H 0.9627 0.7173 0.3149 0.0230 1.0000 Uiso
H272 H 0.9593 0.6490 0.2648 0.0229 1.0000 Uiso
H291 H 0.9472 0.7383 0.5356 0.0290 1.0000 Uiso
H292 H 0.9493 0.6856 0.6397 0.0290 1.0000 Uiso
H301 H 0.8849 0.7269 0.5435 0.0370 1.0000 Uiso
H302 H 0.8886 0.6626 0.6128 0.0370 1.0000 Uiso
H311 H 0.8985 0.5713 0.3491 0.0151 1.0000 Uiso
H312 H 0.8882 0.5705 0.4951 0.0150 1.0000 Uiso
H321 H 0.9575 0.5642 0.4091 0.0090 1.0000 Uiso
H322 H 0.9473 0.5749 0.5538 0.0089 1.0000 Uiso
H341 H 0.7571 0.7461 0.2489 0.0280 1.0000 Uiso
H342 H 0.7616 0.6964 0.1401 0.0280 1.0000 Uiso
H351 H 0.8175 0.7447 0.2761 0.0180 1.0000 Uiso
H352 H 0.8211 0.6893 0.1796 0.0180 1.0000 Uiso
H371 H 0.7999 0.7255 0.4936 0.0230 1.0000 Uiso
H372 H 0.8001 0.6584 0.5516 0.0230 1.0000 Uiso
H381 H 0.7398 0.7146 0.4591 0.0210 1.0000 Uiso
H382 H 0.7416 0.6440 0.4941 0.0210 1.0000 Uiso
H391 H 0.7615 0.5872 0.1958 0.0290 1.0000 Uiso
H392 H 0.7490 0.5676 0.3336 0.0290 1.0000 Uiso
H401 H 0.8199 0.5803 0.2636 0.0250 1.0000 Uiso
H402 H 0.8073 0.5694 0.4053 0.0250 1.0000 Uiso
H421 H 0.6607 0.7343 0.3106 0.0510 1.0000 Uiso
H422 H 0.6449 0.6759 0.3812 0.0510 1.0000 Uiso
H431 H 0.6107 0.7408 0.1827 0.0660 1.0000 Uiso
H432 H 0.5914 0.6957 0.2795 0.0661 1.0000 Uiso
H451 H 0.6286 0.7044 -0.0203 0.0430 1.0000 Uiso
H452 H 0.6372 0.6338 -0.0401 0.0430 1.0000 Uiso
H461 H 0.6830 0.7191 0.0852 0.0399 1.0000 Uiso
H462 H 0.6946 0.6525 0.0406 0.0400 1.0000 Uiso
H471 H 0.6739 0.5624 0.1708 0.0210 1.0000 Uiso
H472 H 0.6595 0.5736 0.3111 0.0210 1.0000 Uiso
H481 H 0.6153 0.5591 0.1059 0.0490 1.0000 Uiso
H482 H 0.6016 0.5808 0.2410 0.0490 1.0000 Uiso
H551 H 0.4805 0.7654 0.5686 0.0967 1.0000 Uiso
H552 H 0.4492 0.8033 0.5017 0.0967 1.0000 Uiso
H541 H 0.5489 0.8569 0.4779 0.1079 1.0000 Uiso
H542 H 0.5407 0.7939 0.5403 0.1079 1.0000 Uiso
H531 H 0.5577 0.8192 0.3152 0.0778 1.0000 Uiso
H532 H 0.5565 0.7564 0.3846 0.0778 1.0000 Uiso

loop_
_atom_site_aniso_label
_atom_site_aniso_U_11
_atom_site_aniso_U_22
_atom_site_aniso_U_33
_atom_site_aniso_U_23
_atom_site_aniso_U_13
_atom_site_aniso_U_12
In1 0.0124(5) 0.0098(5) 0.0119(5) 0.0009(4) 0.0011(4) -0.0002(4)
In2 0.0123(5) 0.0113(5) 0.0163(6) -0.0010(4) 0.0016(4) -0.0024(4)
In3 0.0127(5) 0.0110(5) 0.0119(5) -0.0012(4) 0.0001(4) -0.0019(4)
In4 0.0127(5) 0.0110(5) 0.0114(5) -0.0009(4) -0.0003(4) 0.0015(4)
In5 0.0110(5) 0.0140(6) 0.0155(5) -0.0012(4) -0.0008(4) -0.0001(4)
In6 0.0124(5) 0.0127(5) 0.0148(5) 0.0000(4) 0.0002(4) 0.0019(4)
In7 0.0137(5) 0.0143(6) 0.0180(6) 0.0010(4) -0.0004(4) -0.0005(4)
In8 0.0133(5) 0.0195(6) 0.0186(6) 0.0021(5) -0.0017(4) 0.0019(4)
In9 0.0120(5) 0.0237(6) 0.0232(6) 0.0027(5) -0.0024(4) -0.0002(5)
In10 0.0125(5) 0.0206(6) 0.0231(6) 0.0048(5) -0.0024(4) -0.0006(5)
Se11 0.0144(8) 0.0122(8) 0.0234(9) 0.0063(6) 0.0000(6) -0.0007(6)
Se12 0.0112(7) 0.0126(8) 0.0291(9) -0.0035(7) -0.0015(6) -0.0008(6)
Se13 0.0150(7) 0.0126(7) 0.0113(7) 0.0008(6) 0.0012(6) -0.0006(6)
Se14 0.0127(7) 0.0149(8) 0.0107(7) -0.0002(6) 0.0033(5) -0.0028(6)
Se15 0.0153(7) 0.0156(8) 0.0112(7) -0.0003(6) 0.0002(6) -0.0027(6)
Se16 0.0145(7) 0.0105(8) 0.0209(8) 0.0028(6) -0.0033(6) -0.0020(6)
Se17 0.0193(8) 0.0148(8) 0.0109(7) -0.0005(6) 0.0034(6) 0.0013(6)
Se18 0.0129(7) 0.0110(7) 0.0185(8) -0.0050(6) -0.0012(6) 0.0007(6)
Se19 0.0134(7) 0.0145(8) 0.0122(7) -0.0008(6) 0.0033(6) -0.0003(6)
Se20 0.0131(8) 0.0148(8) 0.0203(8) -0.0053(6) -0.0008(6) 0.0019(6)
Se21 0.0140(7) 0.0130(7) 0.0130(7) -0.0003(6) 0.0024(6) 0.0002(6)
Se22 0.0138(7) 0.0194(8) 0.0130(7) 0.0024(6) 0.0011(6) 0.0026(6)
Se23 0.0121(7) 0.0172(8) 0.0125(7) 0.0000(6) 0.0025(6) 0.0012(6)
Se24 0.0152(8) 0.0141(8) 0.0340(10) -0.0041(7) -0.0043(7) -0.0019(6)
Se25 0.0135(8) 0.0179(8) 0.0289(9) 0.0054(7) -0.0012(7) 0.0004(6)
Se26 0.0263(9) 0.0205(9) 0.0149(8) 0.0018(7) 0.0038(7) 0.0032(7)
Se27 0.0131(8) 0.0239(9) 0.0298(9) 0.0087(7) -0.0010(7) -0.0030(7)
Se28 0.0188(8) 0.0267(10) 0.0200(9) 0.0010(7) 0.0002(7) -0.0043(7)
Se29 0.0142(8) 0.0352(10) 0.0233(9) 0.0055(8) 0.0008(7) -0.0011(7)
Se30 0.0160(8) 0.0226(9) 0.0206(8) 0.0025(7) -0.0021(6) 0.0028(7)
Se31 0.0174(8) 0.0200(9) 0.0307(10) 0.0043(7) -0.0050(7) -0.0006(7)

loop_
_atom_type_symbol
_atom_type_scat_dispersion_real
_atom_type_scat_dispersion_imag
_atom_type_scat_Cromer_Mann_a1
_atom_type_scat_Cromer_Mann_b1
_atom_type_scat_Cromer_Mann_a2
_atom_type_scat_Cromer_Mann_b2
_atom_type_scat_Cromer_Mann_a3
_atom_type_scat_Cromer_Mann_b3
_atom_type_scat_Cromer_Mann_a4
_atom_type_scat_Cromer_Mann_b4
_atom_type_scat_Cromer_Mann_c
_atom_type_scat_source
C 0.0033 0.0016 2.3100 20.8439 1.0200 10.2075 1.5886 0.5687 0.8650 51.6512 0.2156 'International Tables Vol C 4.2.6.8 and 6.1.1.4'
H 0.0000 0.0000 0.4930 10.5109 0.3229 26.1257 0.1402 3.1424 0.0408 57.7998 0.0030 'International Tables Vol C 4.2.6.8 and 6.1.1.4'
N 0.0061 0.0033 12.2126 0.0057 3.1322 9.8933 2.0125 28.9975 1.1663 0.5826 -11.5290 'International Tables Vol C 4.2.6.8 and 6.1.1.4'
Se -0.0929 2.2259 17.0006 2.4098 5.8196 0.2726 3.9731 15.2372 4.3543 43.8163 2.8409 'International Tables Vol C 4.2.6.8 and 6.1.1.4'
In -0.7276 1.3100 19.1624 0.5476 18.5596 6.3776 4.2948 25.8499 2.0396 92.8029 4.9391 'International Tables Vol C 4.2.6.8 and 6.1.1.4'

loop_
_geom_angle_atom_site_label_1
_geom_angle_site_symmetry_1
_geom_angle_atom_site_label_2
_geom_angle_atom_site_label_3
_geom_angle_site_symmetry_3
_geom_angle
_geom_angle_publ_flag
C50 . N49 C54 . 107(3) yes
C50 . N49 C55 . 113(3) yes
C54 . N49 C55 . 112(3) yes
N49 . C50 C51 . 111(3) yes
N49 . C50 H501 . 113.4 no
C51 . C50 H501 . 110.4 no
N49 . C50 H502 . 109.8 no
C51 . C50 H502 . 106.5 no
H501 . C50 H502 . 105.6 no
C50 . C51 N52 . 109(3) yes
C50 . C51 H511 . 113.6 no
N52 . C51 H511 . 106.9 no
C50 . C51 H512 . 116.7 no
N52 . C51 H512 . 105.6 no
H511 . C51 H512 . 104.8 no
C51 . N52 C56 . 110(3) yes
C51 . N52 C53 . 100(2) yes
C56 . N52 C53 . 103(3) yes
C54 . C53 H531 . 119.0 no
C54 . C53 H532 . 111.0 no
H531 . C53 H532 . 107.7 no
C54 . C53 N52 . 104(3) yes
H531 . C53 N52 . 109.1 no
H532 . C53 N52 . 105.7 no
N49 . C54 C53 . 117(4) yes
N49 . C54 H541 . 109.2 no
C53 . C54 H541 . 99.8 no
N49 . C54 H542 . 115.6 no
C53 . C54 H542 . 107.4 no
H541 . C54 H542 . 106.7 no
N49 . C55 C56 . 113(3) yes
N49 . C55 H551 . 108.6 no
C56 . C55 H551 . 108.9 no
N49 . C55 H552 . 109.1 no
C56 . C55 H552 . 114.5 no
H551 . C55 H552 . 102.5 no
C55 . C56 N52 . 110(3) yes
C55 . C56 H561 . 110.4 no
N52 . C56 H561 . 116.6 no
C55 . C56 H562 . 104.1 no
N52 . C56 H562 . 108.0 no
H561 . C56 H562 . 107.4 no
C2 . N1 C6 . 108.4(16) yes
C2 . N1 C7 . 108.1(15) yes
C6 . N1 C7 . 109.3(15) yes
N1 . C2 C3 . 111.8(16) yes
N1 . C2 H21 . 110.6 no
C3 . C2 H21 . 110.7 no
N1 . C2 H22 . 107.4 no
C3 . C2 H22 . 108.5 no
H21 . C2 H22 . 107.8 no
C2 . C3 N4 . 105.8(15) yes
C2 . C3 H31 . 109.9 no
N4 . C3 H31 . 112.1 no
C2 . C3 H32 . 111.0 no
N4 . C3 H32 . 111.9 no
H31 . C3 H32 . 106.1 no
C3 . N4 C5 . 108.9(13) yes
C3 . N4 C8 . 107.9(14) yes
C5 . N4 C8 . 112.8(14) yes
N4 . C5 C6 . 108.0(15) yes
N4 . C5 H51 . 111.0 no
C6 . C5 H51 . 110.2 no
N4 . C5 H52 . 108.6 no
C6 . C5 H52 . 109.9 no
H51 . C5 H52 . 109.1 no
C5 . C6 N1 . 109.7(16) yes
C5 . C6 H61 . 110.0 no
N1 . C6 H61 . 110.4 no
C5 . C6 H62 . 108.8 no
N1 . C6 H62 . 110.0 no
H61 . C6 H62 . 107.9 no
N1 . C7 C8 . 110.2(15) yes
N1 . C7 H71 . 109.8 no
C8 . C7 H71 . 107.8 no
N1 . C7 H72 . 110.9 no
C8 . C7 H72 . 107.5 no
H71 . C7 H72 . 110.6 no
C7 . C8 N4 . 106.9(16) yes
C7 . C8 H81 . 111.3 no
N4 . C8 H81 . 110.6 no
C7 . C8 H82 . 111.3 no
N4 . C8 H82 . 110.8 no
H81 . C8 H82 . 106.0 no
C10 . N9 C14 . 109.5(13) yes
C10 . N9 C15 . 109.5(13) yes
C14 . N9 C15 . 109.4(13) yes
N9 . C10 C11 . 111.9(14) yes
N9 . C10 H101 . 108.3 no
C11 . C10 H101 . 109.5 no
N9 . C10 H102 . 110.6 no
C11 . C10 H102 . 109.5 no
H101 . C10 H102 . 106.9 no
C10 . C11 N12 . 106.7(14) yes
C10 . C11 H111 . 109.0 no
N12 . C11 H111 . 109.5 no
C10 . C11 H112 . 110.1 no
N12 . C11 H112 . 111.4 no
H111 . C11 H112 . 110.0 no
C11 . N12 C13 . 110.8(13) yes
C11 . N12 C16 . 111.1(12) yes
C13 . N12 C16 . 109.1(12) yes
N12 . C13 C14 . 106.1(13) yes
N12 . C13 H131 . 109.0 no
C14 . C13 H131 . 110.4 no
N12 . C13 H132 . 110.0 no
C14 . C13 H132 . 111.5 no
H131 . C13 H132 . 109.8 no
C13 . C14 N9 . 112.0(14) yes
C13 . C14 H141 . 110.6 no
N9 . C14 H141 . 108.4 no
C13 . C14 H142 . 110.1 no
N9 . C14 H142 . 110.3 no
H141 . C14 H142 . 105.2 no
N9 . C15 C16 . 109.4(14) yes
N9 . C15 H151 . 110.0 no
C16 . C15 H151 . 111.2 no
N9 . C15 H152 . 109.3 no
C16 . C15 H152 . 107.6 no
H151 . C15 H152 . 109.2 no
C15 . C16 N12 . 107.2(13) yes
C15 . C16 H161 . 106.8 no
N12 . C16 H161 . 108.3 no
C15 . C16 H162 . 111.2 no
N12 . C16 H162 . 112.1 no
H161 . C16 H162 . 111.0 no
C18 . N17 C22 . 110.0(13) yes
C18 . N17 C23 . 106.9(12) yes
C22 . N17 C23 . 108.5(12) yes
N17 . C18 C19 . 110.5(14) yes
N17 . C18 H181 . 104.9 no
C19 . C18 H181 . 110.0 no
N17 . C18 H182 . 109.4 no
C19 . C18 H182 . 113.1 no
H181 . C18 H182 . 108.6 no
C18 . C19 N20 . 108.8(14) yes
C18 . C19 H191 . 110.3 no
N20 . C19 H191 . 109.9 no
C18 . C19 H192 . 108.1 no
N20 . C19 H192 . 109.5 no
H191 . C19 H192 . 110.3 no
C19 . N20 C21 . 109.5(13) yes
C19 . N20 C24 . 110.4(13) yes
C21 . N20 C24 . 110.1(14) yes
N20 . C21 C22 . 108.9(14) yes
N20 . C21 H211 . 111.8 no
C22 . C21 H211 . 110.6 no
N20 . C21 H212 . 110.0 no
C22 . C21 H212 . 108.4 no
H211 . C21 H212 . 107.0 no
C21 . C22 N17 . 109.7(14) yes
C21 . C22 H221 . 109.6 no
N17 . C22 H221 . 109.1 no
C21 . C22 H222 . 111.2 no
N17 . C22 H222 . 109.4 no
H221 . C22 H222 . 107.9 no
N17 . C23 C24 . 112.4(13) yes
N17 . C23 H231 . 108.7 no
C24 . C23 H231 . 108.8 no
N17 . C23 H232 . 109.6 no
C24 . C23 H232 . 110.2 no
H231 . C23 H232 . 106.9 no
C23 . C24 N20 . 106.3(14) yes
C23 . C24 H241 . 111.4 no
N20 . C24 H241 . 108.5 no
C23 . C24 H242 . 110.7 no
N20 . C24 H242 . 110.1 no
H241 . C24 H242 . 109.7 no
C26 . N25 C30 . 109.1(13) yes
C26 . N25 C31 . 108.6(13) yes
C30 . N25 C31 . 109.1(13) yes
N25 . C26 C27 . 111.6(14) yes
N25 . C26 H261 . 109.9 no
C27 . C26 H261 . 106.3 no
N25 . C26 H262 . 110.9 no
C27 . C26 H262 . 108.5 no
H261 . C26 H262 . 109.5 no
C26 . C27 N28 . 106.5(14) yes
C26 . C27 H271 . 110.8 no
N28 . C27 H271 . 111.5 no
C26 . C27 H272 . 108.2 no
N28 . C27 H272 . 109.7 no
H271 . C27 H272 . 109.9 no
C27 . N28 C29 . 109.2(14) yes
C27 . N28 C32 . 109.0(13) yes
C29 . N28 C32 . 111.9(14) yes
N28 . C29 C30 . 107.9(15) yes
N28 . C29 H291 . 109.7 no
C30 . C29 H291 . 108.8 no
N28 . C29 H292 . 110.1 no
C30 . C29 H292 . 109.1 no
H291 . C29 H292 . 111.3 no
C29 . C30 N25 . 109.2(15) yes
C29 . C30 H301 . 112.9 no
N25 . C30 H301 . 108.6 no
C29 . C30 H302 . 111.7 no
N25 . C30 H302 . 106.6 no
H301 . C30 H302 . 107.7 no
N25 . C31 C32 . 108.2(12) yes
N25 . C31 H311 . 108.3 no
C32 . C31 H311 . 110.6 no
N25 . C31 H312 . 107.8 no
C32 . C31 H312 . 109.4 no
H311 . C31 H312 . 112.3 no
C31 . C32 N28 . 109.6(12) yes
C31 . C32 H321 . 107.7 no
N28 . C32 H321 . 110.0 no
C31 . C32 H322 . 109.4 no
N28 . C32 H322 . 111.6 no
H321 . C32 H322 . 108.4 no
C34 . N33 C38 . 110.5(14) yes
C34 . N33 C39 . 107.7(14) yes
C38 . N33 C39 . 108.7(13) yes
N33 . C34 C35 . 112.5(15) yes
N33 . C34 H341 . 108.1 no
C35 . C34 H341 . 107.9 no
N33 . C34 H342 . 110.2 no
C35 . C34 H342 . 109.9 no
H341 . C34 H342 . 108.2 no
C34 . C35 N36 . 108.5(14) yes
C34 . C35 H351 . 111.4 no
N36 . C35 H351 . 110.3 no
C34 . C35 H352 . 108.8 no
N36 . C35 H352 . 109.1 no
H351 . C35 H352 . 108.6 no
C35 . N36 C37 . 106.5(13) yes
C35 . N36 C40 . 109.5(13) yes
C37 . N36 C40 . 110.3(13) yes
N36 . C37 C38 . 110.0(14) yes
N36 . C37 H371 . 111.6 no
C38 . C37 H371 . 109.3 no
N36 . C37 H372 . 110.5 no
C38 . C37 H372 . 107.0 no
H371 . C37 H372 . 108.3 no
C37 . C38 N33 . 109.1(13) yes
C37 . C38 H381 . 109.5 no
N33 . C38 H381 . 107.2 no
C37 . C38 H382 . 111.6 no
N33 . C38 H382 . 109.1 no
H381 . C38 H382 . 110.1 no
N33 . C39 C40 . 109.3(15) yes
N33 . C39 H391 . 112.5 no
C40 . C39 H391 . 110.0 no
N33 . C39 H392 . 108.1 no
C40 . C39 H392 . 108.6 no
H391 . C39 H392 . 108.3 no
C39 . C40 N36 . 109.5(14) yes
C39 . C40 H401 . 109.9 no
N36 . C40 H401 . 112.2 no
C39 . C40 H402 . 109.3 no
N36 . C40 H402 . 109.5 no
H401 . C40 H402 . 106.4 no
C42 . N41 C46 . 111.3(16) yes
C42 . N41 C47 . 110.4(15) yes
C46 . N41 C47 . 108.3(15) yes
N41 . C42 C43 . 104.4(19) yes
N41 . C42 H421 . 113.1 no
C43 . C42 H421 . 109.8 no
N41 . C42 H422 . 111.4 no
C43 . C42 H422 . 107.6 no
H421 . C42 H422 . 110.3 no
C42 . C43 N44 . 111(2) yes
C42 . C43 H431 . 107.1 no
N44 . C43 H431 . 111.5 no
C42 . C43 H432 . 108.3 no
N44 . C43 H432 . 111.5 no
H431 . C43 H432 . 107.0 no
C43 . N44 C45 . 106.5(19) yes
C43 . N44 C48 . 109.6(19) yes
C45 . N44 C48 . 110.0(18) yes
N44 . C45 C46 . 110.8(18) yes
N44 . C45 H451 . 109.2 no
C46 . C45 H451 . 109.7 no
N44 . C45 H452 . 108.3 no
C46 . C45 H452 . 110.5 no
H451 . C45 H452 . 108.3 no
C45 . C46 N41 . 108.1(17) yes
C45 . C46 H461 . 111.5 no
N41 . C46 H461 . 109.2 no
C45 . C46 H462 . 111.3 no
N41 . C46 H462 . 109.5 no
H461 . C46 H462 . 107.2 no
N41 . C47 C48 . 108.0(15) yes
N41 . C47 H471 . 111.1 no
C48 . C47 H471 . 112.8 no
N41 . C47 H472 . 107.9 no
C48 . C47 H472 . 109.7 no
H471 . C47 H472 . 107.4 no
C47 . C48 N44 . 111.6(17) yes
C47 . C48 H481 . 107.2 no
N44 . C48 H481 . 110.1 no
C47 . C48 H482 . 109.4 no
N44 . C48 H482 . 112.1 no
H481 . C48 H482 . 106.1 no
Se15 2_767 In1 Se11 2_767 80.92(5) yes
Se15 2_767 In1 Se14 . 44.14(4) yes
Se11 2_767 In1 Se14 . 116.54(6) yes
Se15 2_767 In1 Se15 . 88.56(5) yes
Se11 2_767 In1 Se15 . 109.19(6) yes
Se14 . In1 Se15 . 99.86(6) yes
Se15 2_767 In1 Se16 . 144.15(6) yes
Se11 2_767 In1 Se16 . 106.34(6) yes
Se14 . In1 Se16 . 105.39(6) yes
Se15 . In1 Se16 . 119.96(6) yes
Se11 . In2 Se12 . 103.89(6) yes
Se11 . In2 Se13 . 118.74(7) yes
Se12 . In2 Se13 . 109.32(6) yes
Se11 . In2 Se14 . 105.18(6) yes
Se12 . In2 Se14 . 115.66(7) yes
Se13 . In2 Se14 . 104.52(6) yes
Se11 . In2 Se15 . 77.82(5) yes
Se12 . In2 Se15 . 164.49(6) yes
Se13 . In2 Se15 . 58.01(5) yes
Se14 . In2 Se15 . 78.06(5) yes
Se13 . In3 Se16 . 104.60(6) yes
Se13 . In3 Se17 . 110.03(6) yes
Se16 . In3 Se17 . 112.51(7) yes
Se13 . In3 Se18 . 117.59(6) yes
Se16 . In3 Se18 . 98.31(6) yes
Se17 . In3 Se18 . 112.95(6) yes
Se13 . In3 Se19 . 61.91(5) yes
Se16 . In3 Se19 . 160.75(6) yes
Se17 . In3 Se19 . 85.93(5) yes
Se18 . In3 Se19 . 78.33(5) yes
Se12 . In4 Se17 . 104.20(6) yes
Se12 . In4 Se19 . 112.04(6) yes
Se17 . In4 Se19 . 108.23(6) yes
Se12 . In4 Se20 . 102.51(6) yes
Se17 . In4 Se20 . 124.14(7) yes
Se19 . In4 Se20 . 105.59(6) yes
Se18 . In5 Se19 . 78.01(5) yes
Se18 . In5 Se21 . 112.88(6) yes
Se19 . In5 Se21 . 42.21(4) yes
Se18 . In5 Se22 . 118.51(6) yes
Se19 . In5 Se22 . 95.87(5) yes
Se21 . In5 Se22 . 98.64(6) yes
Se18 . In5 Se24 . 108.14(7) yes
Se19 . In5 Se24 . 144.43(6) yes
Se21 . In5 Se24 . 107.95(7) yes
Se22 . In5 Se24 . 110.11(7) yes
Se20 . In6 Se21 . 105.85(6) yes
Se20 . In6 Se22 . 81.14(5) yes
Se21 . In6 Se22 . 80.06(5) yes
Se20 . In6 Se23 . 110.57(6) yes
Se21 . In6 Se23 . 102.00(6) yes
Se22 . In6 Se23 . 43.64(4) yes
Se20 . In6 Se25 . 106.77(7) yes
Se21 . In6 Se25 . 118.57(7) yes
Se22 . In6 Se25 . 155.18(6) yes
Se23 . In6 Se25 . 112.82(6) yes
Se23 . In7 Se24 . 103.42(6) yes
Se23 . In7 Se26 . 101.18(6) yes
Se24 . In7 Se26 . 109.71(7) yes
Se23 . In7 Se27 . 114.59(7) yes
Se24 . In7 Se27 . 105.68(7) yes
Se26 . In7 Se27 . 120.99(7) yes
In9 . In8 Se25 . 152.05(6) yes
In9 . In8 Se26 . 84.05(5) yes
Se25 . In8 Se26 . 101.15(7) yes
In9 . In8 Se28 . 42.39(5) yes
Se25 . In8 Se28 . 111.37(7) yes
Se26 . In8 Se28 . 109.01(7) yes
In9 . In8 Se31 . 97.40(5) yes
Se25 . In8 Se31 . 102.00(7) yes
Se26 . In8 Se31 . 123.98(7) yes
Se28 . In8 Se31 . 108.60(7) yes
In10 2_666 In9 In8 . 112.32(4) yes
In10 2_666 In9 Se27 . 123.51(6) yes
In8 . In9 Se27 . 105.91(5) yes
In10 2_666 In9 Se28 . 131.58(6) yes
In8 . In9 Se28 . 42.65(5) yes
Se27 . In9 Se28 . 104.74(7) yes
In10 2_666 In9 Se29 . 47.37(5) yes
In8 . In9 Se29 . 134.43(6) yes
Se27 . In9 Se29 . 119.10(7) yes
Se28 . In9 Se29 . 113.62(8) yes
In10 2_666 In9 Se30 . 49.86(5) yes
In8 . In9 Se30 . 79.27(5) yes
Se27 . In9 Se30 . 101.89(7) yes
Se28 . In9 Se30 . 120.58(7) yes
Se29 . In9 Se30 . 97.19(7) yes
In9 2_666 In10 In10 2_666 74.37(4) yes
In9 2_666 In10 Se30 2_666 49.46(5) yes
In10 2_666 In10 Se30 2_666 48.07(5) yes
In9 2_666 In10 Se29 2_666 47.89(5) yes
In10 2_666 In10 Se29 2_666 109.14(7) yes
Se30 2_666 In10 Se29 2_666 97.31(7) yes
In9 2_666 In10 Se30 . 107.81(6) yes
In10 2_666 In10 Se30 . 49.57(5) yes
Se30 2_666 In10 Se30 . 97.64(6) yes
Se29 2_666 In10 Se30 . 107.86(7) yes
In9 2_666 In10 Se31 . 136.79(6) yes
In10 2_666 In10 Se31 . 132.54(8) yes
Se30 2_666 In10 Se31 . 117.70(7) yes
Se29 2_666 In10 Se31 . 118.07(8) yes
Se30 . In10 Se31 . 115.15(7) yes
In2 . Se11 In1 2_767 101.54(6) yes
In4 . Se12 In2 . 95.40(6) yes
In3 . Se13 In2 . 98.90(6) yes
Se15 2_767 Se14 In1 . 85.42(6) yes
Se15 2_767 Se14 In2 . 109.18(7) yes
In1 . Se14 In2 . 94.29(6) yes
Se14 2_767 Se15 In1 . 103.03(7) yes
Se14 2_767 Se15 In1 2_767 50.44(5) yes
In1 . Se15 In1 2_767 91.44(5) yes
Se14 2_767 Se15 In2 . 117.63(7) yes
In1 . Se15 In2 . 76.76(5) yes
In1 2_767 Se15 In2 . 67.19(4) yes
In3 . Se16 In1 . 95.89(6) yes
In4 . Se17 In3 . 90.59(6) yes
In3 . Se18 In5 . 103.49(6) yes
In4 . Se19 In3 . 70.64(5) yes
In4 . Se19 In5 . 87.70(5) yes
In3 . Se19 In5 . 67.90(4) yes
In4 . Se19 Se21 . 103.06(7) yes
In3 . Se19 Se21 . 116.55(7) yes
In5 . Se19 Se21 . 48.65(5) yes
In4 . Se20 In6 . 102.85(7) yes
Se19 . Se21 In5 . 89.13(7) yes
Se19 . Se21 In6 . 108.38(7) yes
In5 . Se21 In6 . 96.15(6) yes
In5 . Se22 In6 . 80.86(5) yes
In5 . Se22 Se23 . 94.93(7) yes
In6 . Se22 Se23 . 49.95(5) yes
Se22 . Se23 In7 . 110.12(7) yes
Se22 . Se23 In6 . 86.41(7) yes
In7 . Se23 In6 . 100.28(6) yes
In7 . Se24 In5 . 95.24(7) yes
In8 . Se25 In6 . 94.14(7) yes
In8 . Se26 In7 . 96.37(7) yes
In9 . Se27 In7 . 91.53(7) yes
In8 . Se28 In9 . 94.96(7) yes
In9 . Se29 In10 2_666 84.75(7) yes
In10 2_666 Se30 In9 . 80.67(6) yes
In10 2_666 Se30 In10 . 82.36(6) yes
In9 . Se30 In10 . 105.28(7) yes
In8 . Se31 In10 . 102.21(7) yes

loop_
_geom_bond_atom_site_label_1
_geom_bond_atom_site_label_2
_geom_bond_site_symmetry_2
_geom_bond_distance
_geom_bond_publ_flag
N49 C50 . 1.46(4) yes
N49 C54 . 1.31(5) yes
N49 C55 . 1.35(4) yes
C50 C51 . 1.42(5) yes
C50 H501 . 0.975 no
C50 H502 . 1.017 no
C51 N52 . 1.46(4) yes
C51 H511 . 1.020 no
C51 H512 . 0.982 no
N52 C56 . 1.42(5) yes
N52 C53 . 1.88(4) yes
C53 C54 . 1.29(5) yes
C53 H531 . 0.926 no
C53 H532 . 0.994 no
C54 H541 . 1.002 no
C54 H542 . 0.931 no
C55 C56 . 1.44(5) yes
C55 H551 . 1.013 no
C55 H552 . 0.976 no
C56 H561 . 0.942 no
C56 H562 . 1.026 no
N1 C2 . 1.45(3) yes
N1 C6 . 1.49(3) yes
N1 C7 . 1.49(2) yes
C2 C3 . 1.57(3) yes
C2 H21 . 0.954 no
C2 H22 . 1.007 no
C3 N4 . 1.53(2) yes
C3 H31 . 0.987 no
C3 H32 . 0.997 no
N4 C5 . 1.50(2) yes
N4 C8 . 1.48(2) yes
C5 C6 . 1.56(3) yes
C5 H51 . 0.963 no
C5 H52 . 0.981 no
C6 H61 . 0.968 no
C6 H62 . 0.993 no
C7 C8 . 1.57(3) yes
C7 H71 . 0.973 no
C7 H72 . 0.956 no
C8 H81 . 0.998 no
C8 H82 . 0.987 no
N9 C10 . 1.45(2) yes
N9 C14 . 1.49(2) yes
N9 C15 . 1.47(2) yes
C10 C11 . 1.52(2) yes
C10 H101 . 0.994 no
C10 H102 . 0.976 no
C11 N12 . 1.51(2) yes
C11 H111 . 0.983 no
C11 H112 . 0.950 no
N12 C13 . 1.52(2) yes
N12 C16 . 1.50(2) yes
C13 C14 . 1.51(2) yes
C13 H131 . 0.976 no
C13 H132 . 0.959 no
C14 H141 . 0.996 no
C14 H142 . 0.997 no
C15 C16 . 1.56(2) yes
C15 H151 . 0.960 no
C15 H152 . 0.985 no
C16 H161 . 0.987 no
C16 H162 . 0.935 no
N17 C18 . 1.52(2) yes
N17 C22 . 1.48(2) yes
N17 C23 . 1.49(2) yes
C18 C19 . 1.51(2) yes
C18 H181 . 1.000 no
C18 H182 . 0.954 no
C19 N20 . 1.50(2) yes
C19 H191 . 0.963 no
C19 H192 . 0.973 no
N20 C21 . 1.49(2) yes
N20 C24 . 1.52(2) yes
C21 C22 . 1.53(2) yes
C21 H211 . 0.965 no
C21 H212 . 1.003 no
C22 H221 . 0.981 no
C22 H222 . 0.979 no
C23 C24 . 1.52(2) yes
C23 H231 . 1.008 no
C23 H232 . 0.966 no
C24 H241 . 0.978 no
C24 H242 . 0.957 no
N25 C26 . 1.48(2) yes
N25 C30 . 1.51(2) yes
N25 C31 . 1.49(2) yes
C26 C27 . 1.55(2) yes
C26 H261 . 0.981 no
C26 H262 . 0.963 no
C27 N28 . 1.50(2) yes
C27 H271 . 0.950 no
C27 H272 . 0.983 no
N28 C29 . 1.49(2) yes
N28 C32 . 1.48(2) yes
C29 C30 . 1.55(3) yes
C29 H291 . 0.960 no
C29 H292 . 0.961 no
C30 H301 . 0.971 no
C30 H302 . 0.990 no
C31 C32 . 1.56(2) yes
C31 H311 . 0.947 no
C31 H312 . 0.958 no
C32 H321 . 0.991 no
C32 H322 . 0.964 no
N33 C34 . 1.44(2) yes
N33 C38 . 1.48(2) yes
N33 C39 . 1.51(2) yes
C34 C35 . 1.52(2) yes
C34 H341 . 0.991 no
C34 H342 . 0.965 no
C35 N36 . 1.51(2) yes
C35 H351 . 0.964 no
C35 H352 . 0.986 no
N36 C37 . 1.48(2) yes
N36 C40 . 1.50(2) yes
C37 C38 . 1.55(2) yes
C37 H371 . 0.964 no
C37 H372 . 0.991 no
C38 H381 . 0.972 no
C38 H382 . 0.959 no
C39 C40 . 1.55(2) yes
C39 H391 . 0.943 no
C39 H392 . 1.008 no
C40 H401 . 0.962 no
C40 H402 . 1.014 no
N41 C42 . 1.48(3) yes
N41 C46 . 1.50(3) yes
N41 C47 . 1.51(2) yes
C42 C43 . 1.60(4) yes
C42 H421 . 0.953 no
C42 H422 . 0.978 no
C43 N44 . 1.52(4) yes
C43 H431 . 0.988 no
C43 H432 . 0.983 no
N44 C45 . 1.44(3) yes
N44 C48 . 1.43(3) yes
C45 C46 . 1.55(3) yes
C45 H451 . 0.984 no
C45 H452 . 0.971 no
C46 H461 . 0.986 no
C46 H462 . 0.981 no
C47 C48 . 1.53(3) yes
C47 H471 . 0.961 no
C47 H472 . 1.011 no
C48 H481 . 0.994 no
C48 H482 . 0.986 no
In1 Se15 2_767 3.4893(19) yes
In1 Se11 2_767 2.5374(19) yes
In1 Se14 . 2.6989(19) yes
In1 Se15 . 2.5958(19) yes
In1 Se16 . 2.5249(19) yes
In2 Se11 . 2.5544(19) yes
In2 Se12 . 2.548(2) yes
In2 Se13 . 2.5900(19) yes
In2 Se14 . 2.6945(19) yes
In2 Se15 . 3.6352(19) yes
In3 Se13 . 2.6156(19) yes
In3 Se16 . 2.5672(19) yes
In3 Se17 . 2.5575(19) yes
In3 Se18 . 2.5673(18) yes
In3 Se19 . 3.5561(19) yes
In4 Se12 . 2.5651(19) yes
In4 Se17 . 2.5877(19) yes
In4 Se19 . 2.6337(18) yes
In4 Se20 . 2.5421(19) yes
In5 Se18 . 2.5218(19) yes
In5 Se19 . 3.5992(19) yes
In5 Se21 . 2.7022(19) yes
In5 Se22 . 2.580(2) yes
In5 Se24 . 2.5316(19) yes
In6 Se20 . 2.5321(19) yes
In6 Se21 . 2.6659(19) yes
In6 Se22 . 3.4865(19) yes
In6 Se23 . 2.6742(19) yes
In6 Se25 . 2.518(2) yes
In7 Se23 . 2.759(2) yes
In7 Se24 . 2.564(2) yes
In7 Se26 . 2.543(2) yes
In7 Se27 . 2.534(2) yes
In8 In9 . 3.7551(17) yes
In8 Se25 . 2.583(2) yes
In8 Se26 . 2.583(2) yes
In8 Se28 . 2.554(2) yes
In8 Se31 . 2.557(2) yes
In9 In10 2_666 3.4527(16) yes
In9 Se27 . 2.565(2) yes
In9 Se28 . 2.541(2) yes
In9 Se29 . 2.572(2) yes
In9 Se30 . 2.659(2) yes
In10 In10 2_666 3.483(2) yes
In10 Se30 2_666 2.675(2) yes
In10 Se29 2_666 2.551(2) yes
In10 Se30 . 2.614(2) yes
In10 Se31 . 2.521(2) yes
Se14 Se15 2_767 2.438(2) yes
Se19 Se21 . 2.419(2) yes
Se22 Se23 . 2.411(2) yes

loop_
_geom_hbond_atom_site_label_D
_geom_hbond_atom_site_label_H
_geom_hbond_atom_site_label_A
_geom_hbond_site_symmetry_A
_geom_hbond_angle_DHA
_geom_hbond_distance_DH
_geom_hbond_distance_HA
_geom_hbond_distance_DA
_geom_hbond_publ_flag
C55 H551 N52 3_565 171(2) 1.013 2.498 3.50(3) yes
